data_7012132
loop_
_publ_author_name
'Pevec, Andrej'
'Perdih, Franc'
'Ko\<smrlj, Janez'
'Modec, Barbara'
'Roesky, Herbert W.'
'Dem\<sar, Alojz'

_publ_section_title
;
 Lithium complexes with a [Cp*2Ti2F7]-- ligand: 19F NMR probe for
 lithium solvationElectronic supplementary information (ESI) available:
 optimised cartesian coordinates. See
 http://www.rsc.org/suppdata/dt/b2/b207685c/
;
_journal_issue 3
_journal_name_full 'Dalton Transactions'
_journal_page_first 420
_journal_paper_doi 10.1039/b207685c
_journal_year 2003
_chemical_formula_sum 'C56 H92 F14 Li2 O8 Ti4'
_chemical_formula_weight 1364.78
_space_group_IT_number 14
_symmetry_cell_setting monoclinic
_symmetry_space_group_name_Hall '-P 2yn'
_symmetry_space_group_name_H-M 'P 1 21/n 1'
_atom_sites_solution_hydrogens geom
_atom_sites_solution_primary direct
_atom_sites_solution_secondary difmap
_audit_creation_method SHELXL-97
_cell_angle_alpha 90.00
_cell_angle_beta 101.4240(10)
_cell_angle_gamma 90.00
_cell_formula_units_Z 2
_cell_length_a 11.2521(2)
_cell_length_b 15.3194(3)
_cell_length_c 18.6121(3)
_cell_measurement_reflns_used 7017
_cell_measurement_temperature 190(2)
_cell_measurement_theta_max 27.48
_cell_measurement_theta_min 1.00
_cell_volume 3144.71(10)
_computing_cell_refinement 'DENZO-SMN (Otwinowski & Minor, 1997)'
_computing_data_collection 'KappaCCD Reference Manual (Nonius, 1998)'
_computing_data_reduction 'DENZO-SMN (Otwinowski & Minor, 1997)'
_computing_molecular_graphics 'PLATON (Spek, 2001)'
_computing_structure_refinement 'SHELXL-97 (Sheldrick, 1997)'
_computing_structure_solution 'SHELXS-97 (Sheldrick, 1997)'
_diffrn_ambient_temperature 190(2)
_diffrn_measured_fraction_theta_full 0.984
_diffrn_measured_fraction_theta_max 0.984
_diffrn_measurement_device_type
;
Nonius KappaCCD area-detector diffractometer (with an Oxford
Cryostream cooler)
;
_diffrn_measurement_method '\w scans at fixed \c = 55\%'
_diffrn_radiation_monochromator graphite
_diffrn_radiation_source 'fine-focus sealed tube'
_diffrn_radiation_type MoK\a
_diffrn_radiation_wavelength 0.71073
_diffrn_reflns_av_R_equivalents 0.0187
_diffrn_reflns_av_sigmaI/netI 0.0280
_diffrn_reflns_limit_h_max 14
_diffrn_reflns_limit_h_min -14
_diffrn_reflns_limit_k_max 19
_diffrn_reflns_limit_k_min -19
_diffrn_reflns_limit_l_max 23
_diffrn_reflns_limit_l_min -23
_diffrn_reflns_number 12796
_diffrn_reflns_theta_full 27.00
_diffrn_reflns_theta_max 27.00
_diffrn_reflns_theta_min 2.92
_exptl_absorpt_coefficient_mu 0.580
_exptl_absorpt_correction_T_max 0.8451
_exptl_absorpt_correction_T_min 0.7601
_exptl_absorpt_correction_type multi-scan
_exptl_crystal_colour orange
_exptl_crystal_density_diffrn 1.441
_exptl_crystal_density_method 'not measured'
_exptl_crystal_description parallelepiped
_exptl_crystal_F_000 1424
_exptl_crystal_size_max 0.50
_exptl_crystal_size_mid 0.30
_exptl_crystal_size_min 0.30
_refine_diff_density_max 1.806
_refine_diff_density_min -0.595
_refine_diff_density_rms 0.078
_refine_ls_extinction_method none
_refine_ls_goodness_of_fit_ref 1.031
_refine_ls_hydrogen_treatment mixed
_refine_ls_matrix_type full
_refine_ls_number_parameters 389
_refine_ls_number_reflns 6762
_refine_ls_number_restraints 0
_refine_ls_restrained_S_all 1.031
_refine_ls_R_factor_all 0.0616
_refine_ls_R_factor_gt 0.0511
_refine_ls_shift/su_max 0.001
_refine_ls_shift/su_mean 0.000
_refine_ls_structure_factor_coef Fsqd
_refine_ls_weighting_details 'calc w=1/[\s^2^(Fo^2^)+(0.0778P)^2^+4.9360P] where P=(Fo^2^+2Fc^2^)/3'
_refine_ls_weighting_scheme calc
_refine_ls_wR_factor_gt 0.1405
_refine_ls_wR_factor_ref 0.1518
_reflns_number_gt 5711
_reflns_number_total 6762
_reflns_threshold_expression >2sigma(I)
_cod_data_source_file b207685c.txt
_cod_data_source_block 2
_cod_original_sg_symbol_H-M P21/n
_cod_database_code 7012132

loop_
_symmetry_equiv_pos_as_xyz
'x, y, z'
'-x+1/2, y+1/2, -z+1/2'
'-x, -y, -z'
'x-1/2, -y-1/2, z-1/2'

loop_
_atom_site_label
_atom_site_type_symbol
_atom_site_fract_x
_atom_site_fract_y
_atom_site_fract_z
_atom_site_U_iso_or_equiv
_atom_site_adp_type
_atom_site_occupancy
_atom_site_symmetry_multiplicity
_atom_site_calc_flag
_atom_site_refinement_flags
_atom_site_disorder_assembly
_atom_site_disorder_group
Ti1 Ti 0.97561(4) 0.18630(3) 0.13785(2) 0.02265(14) Uani 1 1 d . . .
Ti2 Ti 1.00341(4) 0.19229(3) -0.02275(2) 0.02155(13) Uani 1 1 d . . .
F7 F 1.05584(14) 0.08191(10) -0.04973(8) 0.0289(3) Uani 1 1 d . . .
F3 F 1.09599(13) 0.14598(10) 0.08236(8) 0.0251(3) Uani 1 1 d . . .
F4 F 0.97316(14) 0.27471(10) 0.05733(8) 0.0275(3) Uani 1 1 d . . .
F1 F 0.94608(13) 0.06828(10) 0.15898(8) 0.0273(3) Uani 1 1 d . . .
F5 F 0.88721(13) 0.12824(9) 0.02780(8) 0.0253(3) Uani 1 1 d . . .
F2 F 0.81593(14) 0.21549(12) 0.13555(9) 0.0346(4) Uani 1 1 d . . .
F6 F 1.15296(14) 0.24244(11) -0.01888(9) 0.0321(4) Uani 1 1 d . . .
O2 O 1.29867(17) 0.00881(14) -0.07272(11) 0.0332(4) Uani 1 1 d . . .
O1 O 1.44466(16) 0.04522(13) 0.07815(11) 0.0334(4) Uani 1 1 d . . .
C35 C 0.8475(2) 0.17078(19) -0.12784(15) 0.0296(6) Uani 1 1 d . . .
C11 C 1.1644(3) 0.1976(2) 0.22496(15) 0.0329(6) Uani 1 1 d . . .
C31 C 0.8090(2) 0.2399(2) -0.08802(15) 0.0307(6) Uani 1 1 d . . .
C3 C 1.3538(3) 0.08978(19) -0.04601(16) 0.0331(6) Uani 1 1 d . . .
H3A H 1.3085 0.1390 -0.0730 0.040 Uiso 1 1 calc R . .
H3B H 1.4383 0.0919 -0.0538 0.040 Uiso 1 1 calc R . .
C34 C 0.9522(3) 0.19940(18) -0.15361(14) 0.0292(6) Uani 1 1 d . . .
C13 C 0.9881(3) 0.2383(2) 0.25915(16) 0.0373(7) Uani 1 1 d . . .
C2 C 1.3529(2) 0.09770(19) 0.03431(16) 0.0334(6) Uani 1 1 d . . .
H2A H 1.3656 0.1595 0.0493 0.040 Uiso 1 1 calc R . .
H2B H 1.2725 0.0796 0.0431 0.040 Uiso 1 1 calc R . .
C4 C 1.3444(2) -0.0308(2) -0.13171(16) 0.0361(6) Uani 1 1 d . . .
H4A H 1.3728 0.0155 -0.1614 0.043 Uiso 1 1 calc R . .
H4B H 1.2781 -0.0629 -0.1638 0.043 Uiso 1 1 calc R . .
C33 C 0.9772(3) 0.28571(19) -0.12991(15) 0.0316(6) Uani 1 1 d . . .
C41 C 0.7005(3) 0.2399(3) -0.05247(19) 0.0490(9) Uani 1 1 d . . .
H41A H 0.6301 0.2626 -0.0870 0.074 Uiso 1 1 calc R . .
H41B H 0.7167 0.2769 -0.0087 0.074 Uiso 1 1 calc R . .
H41C H 0.6838 0.1801 -0.0385 0.074 Uiso 1 1 calc R . .
C32 C 0.8907(3) 0.31110(18) -0.08816(16) 0.0317(6) Uani 1 1 d . . .
C15 C 1.1329(3) 0.2815(2) 0.19585(15) 0.0341(6) Uani 1 1 d . . .
C25 C 1.2039(4) 0.3341(3) 0.1511(2) 0.0523(9) Uani 1 1 d . . .
H25A H 1.2785 0.3554 0.1827 0.079 Uiso 1 1 calc R . .
H25B H 1.1551 0.3839 0.1292 0.079 Uiso 1 1 calc R . .
H25C H 1.2246 0.2975 0.1122 0.079 Uiso 1 1 calc R . .
C42 C 0.8851(4) 0.3988(2) -0.0537(2) 0.0526(9) Uani 1 1 d . . .
H42A H 0.9657 0.4146 -0.0262 0.079 Uiso 1 1 calc R . .
H42B H 0.8278 0.3968 -0.0203 0.079 Uiso 1 1 calc R . .
H42C H 0.8580 0.4423 -0.0920 0.079 Uiso 1 1 calc R . .
C12 C 1.0755(3) 0.1707(2) 0.26419(15) 0.0348(6) Uani 1 1 d . . .
C14 C 1.0232(3) 0.30685(19) 0.21652(17) 0.0360(6) Uani 1 1 d . . .
C1 C 1.5533(2) 0.0923(2) 0.10427(18) 0.0371(7) Uani 1 1 d . . .
H1A H 1.5416 0.1317 0.1444 0.045 Uiso 1 1 calc R . .
H1B H 1.5733 0.1284 0.0642 0.045 Uiso 1 1 calc R . .
Li Li 1.1273(4) -0.0185(3) -0.0681(2) 0.0270(9) Uani 1 1 d . . .
C21 C 1.2750(3) 0.1470(3) 0.21698(19) 0.0485(8) Uani 1 1 d . . .
H21A H 1.2622 0.1207 0.1681 0.073 Uiso 1 1 calc R . .
H21B H 1.2900 0.1009 0.2542 0.073 Uiso 1 1 calc R . .
H21C H 1.3450 0.1863 0.2235 0.073 Uiso 1 1 calc R . .
C44 C 1.0228(3) 0.1487(2) -0.19980(17) 0.0451(8) Uani 1 1 d . . .
H44A H 0.9963 0.1654 -0.2513 0.068 Uiso 1 1 calc R . .
H44B H 1.0090 0.0862 -0.1943 0.068 Uiso 1 1 calc R . .
H44C H 1.1094 0.1616 -0.1840 0.068 Uiso 1 1 calc R . .
C24 C 0.9584(4) 0.3914(2) 0.1975(2) 0.0593(10) Uani 1 1 d . . .
H24A H 0.8738 0.3854 0.2028 0.089 Uiso 1 1 calc R . .
H24B H 0.9608 0.4069 0.1467 0.089 Uiso 1 1 calc R . .
H24C H 0.9979 0.4372 0.2304 0.089 Uiso 1 1 calc R . .
C22 C 1.0752(4) 0.0865(2) 0.30497(18) 0.0509(9) Uani 1 1 d . . .
H22A H 1.1223 0.0427 0.2842 0.076 Uiso 1 1 calc R . .
H22B H 0.9916 0.0659 0.3006 0.076 Uiso 1 1 calc R . .
H22C H 1.1114 0.0956 0.3568 0.076 Uiso 1 1 calc R . .
C43 C 1.0759(3) 0.3418(3) -0.1477(2) 0.0492(8) Uani 1 1 d . . .
H43A H 1.1523 0.3091 -0.1386 0.074 Uiso 1 1 calc R . .
H43B H 1.0847 0.3941 -0.1167 0.074 Uiso 1 1 calc R . .
H43C H 1.0556 0.3591 -0.1994 0.074 Uiso 1 1 calc R . .
C23 C 0.8786(4) 0.2360(3) 0.2940(2) 0.0591(11) Uani 1 1 d . . .
H23A H 0.8998 0.2597 0.3438 0.089 Uiso 1 1 calc R . .
H23B H 0.8509 0.1756 0.2960 0.089 Uiso 1 1 calc R . .
H23C H 0.8138 0.2713 0.2649 0.089 Uiso 1 1 calc R . .
C45 C 0.7898(3) 0.0832(2) -0.14191(19) 0.0461(8) Uani 1 1 d . . .
H45A H 0.7289 0.0757 -0.1114 0.069 Uiso 1 1 calc R . .
H45B H 0.8518 0.0377 -0.1299 0.069 Uiso 1 1 calc R . .
H45C H 0.7507 0.0785 -0.1937 0.069 Uiso 1 1 calc R . .
C5 C 0.3850(4) 0.6095(3) -0.1039(2) 0.0560(9) Uani 1 1 d . . .
H5A H 0.3294 0.6586 -0.1208 0.067 Uiso 1 1 calc R . .
H5B H 0.3916 0.5734 -0.1470 0.067 Uiso 1 1 calc R . .
O4 O 0.4060(3) 0.42481(19) 0.06393(18) 0.0634(7) Uani 1 1 d . . .
C8 C 0.4902(4) 0.3550(3) 0.0690(3) 0.0725(14) Uani 1 1 d . . .
H8A H 0.4914 0.3314 0.0196 0.087 Uiso 1 1 calc R . .
H8B H 0.4669 0.3074 0.0995 0.087 Uiso 1 1 calc R . .
O3 O 0.3373(3) 0.5584(2) -0.05291(19) 0.0698(8) Uani 1 1 d . . .
C7 C 0.3191(4) 0.4194(3) -0.0014(2) 0.0592(10) Uani 1 1 d . . .
H7A H 0.2428 0.4461 0.0069 0.071 Uiso 1 1 calc R . .
H7B H 0.3025 0.3571 -0.0133 0.071 Uiso 1 1 calc R . .
C6 C 0.3548(4) 0.4631(3) -0.0661(2) 0.0629(11) Uani 1 1 d . . .
H6A H 0.3022 0.4438 -0.1125 0.075 Uiso 1 1 calc R . .
H6B H 0.4403 0.4503 -0.0681 0.075 Uiso 1 1 calc R . .

loop_
_atom_site_aniso_label
_atom_site_aniso_U_11
_atom_site_aniso_U_22
_atom_site_aniso_U_33
_atom_site_aniso_U_23
_atom_site_aniso_U_13
_atom_site_aniso_U_12
Ti1 0.0228(2) 0.0233(2) 0.0221(2) -0.00141(16) 0.00507(17) 0.00052(16)
Ti2 0.0211(2) 0.0221(2) 0.0215(2) 0.00115(16) 0.00415(17) 0.00261(16)
F7 0.0327(8) 0.0271(8) 0.0258(7) -0.0019(6) 0.0031(6) 0.0089(6)
F3 0.0227(7) 0.0300(8) 0.0220(7) -0.0016(6) 0.0030(5) 0.0038(6)
F4 0.0341(8) 0.0222(7) 0.0263(8) -0.0004(6) 0.0065(6) 0.0024(6)
F1 0.0310(8) 0.0263(7) 0.0231(7) 0.0010(6) 0.0017(6) -0.0024(6)
F5 0.0246(7) 0.0250(7) 0.0257(7) 0.0043(6) 0.0033(6) 0.0004(6)
F2 0.0272(8) 0.0419(9) 0.0353(9) -0.0011(7) 0.0078(7) 0.0071(7)
F6 0.0253(7) 0.0363(9) 0.0339(8) 0.0048(7) 0.0042(6) -0.0029(6)
O2 0.0254(9) 0.0395(11) 0.0369(10) -0.0068(9) 0.0117(8) -0.0038(8)
O1 0.0221(9) 0.0357(10) 0.0413(11) 0.0007(9) 0.0034(8) -0.0020(8)
C35 0.0285(13) 0.0331(14) 0.0243(12) 0.0074(11) -0.0020(10) -0.0003(11)
C11 0.0328(14) 0.0411(16) 0.0223(12) -0.0097(11) -0.0008(11) -0.0020(12)
C31 0.0245(12) 0.0415(15) 0.0257(12) 0.0106(11) 0.0037(10) 0.0088(11)
C3 0.0280(13) 0.0336(14) 0.0386(15) 0.0032(12) 0.0087(11) -0.0009(11)
C34 0.0311(13) 0.0332(14) 0.0219(12) 0.0044(10) 0.0022(10) 0.0057(11)
C13 0.0398(16) 0.0457(17) 0.0288(14) -0.0137(12) 0.0129(12) -0.0081(13)
C2 0.0244(13) 0.0332(14) 0.0427(16) -0.0042(12) 0.0070(11) 0.0029(11)
C4 0.0247(13) 0.0555(18) 0.0287(14) -0.0055(13) 0.0066(10) -0.0012(12)
C33 0.0309(13) 0.0332(14) 0.0293(13) 0.0100(11) 0.0026(11) 0.0006(11)
C41 0.0305(15) 0.076(2) 0.0434(18) 0.0186(17) 0.0134(13) 0.0163(16)
C32 0.0351(14) 0.0289(14) 0.0288(13) 0.0048(10) 0.0004(11) 0.0087(11)
C15 0.0380(15) 0.0380(15) 0.0259(13) -0.0082(11) 0.0053(11) -0.0119(12)
C25 0.056(2) 0.060(2) 0.0417(18) -0.0076(16) 0.0126(16) -0.0318(18)
C42 0.078(3) 0.0320(16) 0.0438(18) 0.0024(14) 0.0036(17) 0.0190(16)
C12 0.0436(16) 0.0367(15) 0.0226(13) -0.0050(11) 0.0034(11) -0.0075(12)
C14 0.0424(16) 0.0311(14) 0.0338(15) -0.0111(11) 0.0060(12) -0.0019(12)
C1 0.0250(13) 0.0420(16) 0.0446(16) -0.0113(13) 0.0073(12) -0.0035(12)
Li 0.027(2) 0.026(2) 0.029(2) -0.0002(17) 0.0075(17) 0.0002(17)
C21 0.0361(16) 0.065(2) 0.0388(17) -0.0179(16) -0.0057(13) 0.0095(15)
C44 0.0538(19) 0.054(2) 0.0293(15) 0.0051(14) 0.0132(14) 0.0181(16)
C24 0.075(3) 0.0348(17) 0.064(2) -0.0142(17) 0.004(2) 0.0107(17)
C22 0.076(2) 0.0451(19) 0.0270(15) 0.0023(13) -0.0017(15) -0.0112(17)
C43 0.0431(17) 0.052(2) 0.0508(19) 0.0188(16) 0.0059(15) -0.0102(15)
C23 0.049(2) 0.091(3) 0.0445(19) -0.021(2) 0.0264(16) -0.010(2)
C45 0.0498(19) 0.0389(17) 0.0417(17) 0.0072(14) -0.0104(14) -0.0117(14)
C5 0.050(2) 0.057(2) 0.062(2) 0.0158(18) 0.0147(18) 0.0016(17)
O4 0.0595(16) 0.0569(16) 0.0776(19) -0.0091(14) 0.0224(15) -0.0024(13)
C8 0.068(3) 0.041(2) 0.120(4) 0.008(2) 0.045(3) 0.0040(18)
O3 0.0665(18) 0.0582(17) 0.093(2) 0.0026(16) 0.0351(17) 0.0030(14)
C7 0.069(3) 0.046(2) 0.061(2) -0.0083(18) 0.008(2) -0.0097(18)
C6 0.054(2) 0.063(2) 0.067(2) 0.009(2) -0.0001(19) -0.0271(19)

loop_
_atom_type_symbol
_atom_type_description
_atom_type_scat_dispersion_real
_atom_type_scat_dispersion_imag
_atom_type_scat_source
C C 0.0033 0.0016 'International Tables Vol C Tables 4.2.6.8 and 6.1.1.4'
H H 0.0000 0.0000 'International Tables Vol C Tables 4.2.6.8 and 6.1.1.4'
F F 0.0171 0.0103 'International Tables Vol C Tables 4.2.6.8 and 6.1.1.4'
Li Li -0.0003 0.0001 'International Tables Vol C Tables 4.2.6.8 and 6.1.1.4'
Ti Ti 0.2776 0.4457 'International Tables Vol C Tables 4.2.6.8 and 6.1.1.4'
O O 0.0106 0.0060 'International Tables Vol C Tables 4.2.6.8 and 6.1.1.4'

loop_
_geom_angle_atom_site_label_1
_geom_angle_atom_site_label_2
_geom_angle_atom_site_label_3
_geom_angle
_geom_angle_site_symmetry_1
_geom_angle_site_symmetry_3
_geom_angle_publ_flag
F2 Ti1 F1 91.50(7) . . ?
F2 Ti1 F3 146.79(7) . . ?
F1 Ti1 F3 88.66(7) . . ?
F2 Ti1 F4 87.14(7) . . ?
F1 Ti1 F4 144.95(6) . . ?
F3 Ti1 F4 74.28(6) . . ?
F2 Ti1 F5 79.84(7) . . ?
F1 Ti1 F5 75.53(6) . . ?
F3 Ti1 F5 68.07(6) . . ?
F4 Ti1 F5 69.76(6) . . ?
F2 Ti1 C14 85.67(10) . . ?
F1 Ti1 C14 130.40(9) . . ?
F3 Ti1 C14 118.69(9) . . ?
F4 Ti1 C14 84.45(9) . . ?
F5 Ti1 C14 150.83(9) . . ?
F2 Ti1 C13 79.31(9) . . ?
F1 Ti1 C13 95.91(9) . . ?
F3 Ti1 C13 133.70(9) . . ?
F4 Ti1 C13 118.12(9) . . ?
F5 Ti1 C13 157.20(9) . . ?
C14 Ti1 C13 34.94(11) . . ?
F2 Ti1 C15 119.71(10) . . ?
F1 Ti1 C15 129.49(9) . . ?
F3 Ti1 C15 84.41(9) . . ?
F4 Ti1 C15 79.92(9) . . ?
F5 Ti1 C15 143.27(8) . . ?
C14 Ti1 C15 34.88(11) . . ?
C13 Ti1 C15 57.58(10) . . ?
F2 Ti1 C12 108.11(9) . . ?
F1 Ti1 C12 76.67(9) . . ?
F3 Ti1 C12 104.22(9) . . ?
F4 Ti1 C12 136.67(9) . . ?
F5 Ti1 C12 151.27(8) . . ?
C14 Ti1 C12 57.70(11) . . ?
C13 Ti1 C12 34.51(11) . . ?
C15 Ti1 C12 57.11(10) . . ?
F2 Ti1 C11 136.33(9) . . ?
F1 Ti1 C11 95.53(9) . . ?
F3 Ti1 C11 76.58(8) . . ?
F4 Ti1 C11 109.41(9) . . ?
F5 Ti1 C11 143.55(8) . . ?
C14 Ti1 C11 57.53(10) . . ?
C13 Ti1 C11 57.13(10) . . ?
C15 Ti1 C11 34.29(11) . . ?
C12 Ti1 C11 34.08(10) . . ?
F2 Ti1 Li 84.67(10) . 3_755 ?
F1 Ti1 Li 37.34(10) . 3_755 ?
F3 Ti1 Li 75.53(9) . 3_755 ?
F4 Ti1 Li 107.82(10) . 3_755 ?
F5 Ti1 Li 38.20(9) . 3_755 ?
C14 Ti1 Li 163.94(12) . 3_755 ?
C13 Ti1 Li 130.05(11) . 3_755 ?
C15 Ti1 Li 155.19(11) . 3_755 ?
C12 Ti1 Li 113.70(11) . 3_755 ?
C11 Ti1 Li 124.38(11) . 3_755 ?
F2 Ti1 Ti2 104.90(6) . . ?
F1 Ti1 Ti2 106.67(5) . . ?
F3 Ti1 Ti2 44.04(4) . . ?
F4 Ti1 Ti2 40.95(4) . . ?
F5 Ti1 Ti2 40.95(4) . . ?
C14 Ti1 Ti2 121.91(8) . . ?
C13 Ti1 Ti2 156.79(8) . . ?
C15 Ti1 Ti2 102.32(7) . . ?
C12 Ti1 Ti2 146.74(8) . . ?
C11 Ti1 Ti2 114.01(7) . . ?
Li Ti1 Ti2 73.12(8) 3_755 . ?
F6 Ti2 F7 93.03(7) . . ?
F6 Ti2 F5 149.37(7) . . ?
F7 Ti2 F5 87.36(7) . . ?
F6 Ti2 F4 89.81(7) . . ?
F7 Ti2 F4 148.91(7) . . ?
F5 Ti2 F4 75.00(6) . . ?
F6 Ti2 F3 80.05(6) . . ?
F7 Ti2 F3 79.98(6) . . ?
F5 Ti2 F3 69.85(6) . . ?
F4 Ti2 F3 70.04(6) . . ?
F6 Ti2 C35 127.63(9) . . ?
F7 Ti2 C35 82.86(9) . . ?
F5 Ti2 C35 82.83(8) . . ?
F4 Ti2 C35 119.07(8) . . ?
F3 Ti2 C35 148.19(8) . . ?
F6 Ti2 C34 93.15(9) . . ?
F7 Ti2 C34 78.18(8) . . ?
F5 Ti2 C34 116.79(8) . . ?
F4 Ti2 C34 132.59(8) . . ?
F3 Ti2 C34 156.73(8) . . ?
C35 Ti2 C34 34.79(9) . . ?
F6 Ti2 C31 129.00(9) . . ?
F7 Ti2 C31 116.04(9) . . ?
F5 Ti2 C31 76.87(8) . . ?
F4 Ti2 C31 85.07(8) . . ?
F3 Ti2 C31 142.40(8) . . ?
C35 Ti2 C31 34.34(10) . . ?
C34 Ti2 C31 57.18(9) . . ?
F6 Ti2 C32 95.19(9) . . ?
F7 Ti2 C32 134.64(8) . . ?
F5 Ti2 C32 106.21(9) . . ?
F4 Ti2 C32 75.70(8) . . ?
F3 Ti2 C32 145.38(8) . . ?
C35 Ti2 C32 57.28(10) . . ?
C34 Ti2 C32 56.90(10) . . ?
C31 Ti2 C32 34.55(10) . . ?
F6 Ti2 C33 75.34(8) . . ?
F7 Ti2 C33 107.63(9) . . ?
F5 Ti2 C33 133.48(8) . . ?
F4 Ti2 C33 103.04(9) . . ?
F3 Ti2 C33 154.51(8) . . ?
C35 Ti2 C33 56.99(9) . . ?
C34 Ti2 C33 33.90(10) . . ?
C31 Ti2 C33 56.83(9) . . ?
C32 Ti2 C33 34.05(10) . . ?
F6 Ti2 Ti1 104.10(5) . . ?
F7 Ti2 Ti1 109.23(5) . . ?
F5 Ti2 Ti1 47.81(4) . . ?
F4 Ti2 Ti1 40.54(4) . . ?
F3 Ti2 Ti1 39.37(4) . . ?
C35 Ti2 Ti1 126.62(7) . . ?
C34 Ti2 Ti1 160.58(7) . . ?
C31 Ti2 Ti1 104.13(7) . . ?
C32 Ti2 Ti1 111.73(7) . . ?
C33 Ti2 Ti1 143.10(7) . . ?
Li F7 Ti2 171.59(17) . . ?
Ti1 F3 Ti2 96.60(6) . . ?
Ti1 F4 Ti2 98.51(7) . . ?
Li F1 Ti1 105.26(15) 3_755 . ?
Li F5 Ti2 138.26(15) 3_755 . ?
Li F5 Ti1 92.77(15) 3_755 . ?
Ti2 F5 Ti1 91.24(6) . . ?
C3 O2 C4 115.8(2) . . ?
C3 O2 Li 121.6(2) . . ?
C4 O2 Li 116.2(2) . . ?
C1 O1 C2 112.7(2) . . ?
C31 C35 C34 107.8(2) . . ?
C31 C35 C45 126.9(3) . . ?
C34 C35 C45 125.3(3) . . ?
C31 C35 Ti2 73.53(15) . . ?
C34 C35 Ti2 73.16(15) . . ?
C45 C35 Ti2 119.60(19) . . ?
C12 C11 C15 108.3(3) . . ?
C12 C11 C21 126.0(3) . . ?
C15 C11 C21 125.7(3) . . ?
C12 C11 Ti1 72.92(16) . . ?
C15 C11 Ti1 71.74(16) . . ?
C21 C11 Ti1 122.34(19) . . ?
C35 C31 C32 108.0(2) . . ?
C35 C31 C41 126.4(3) . . ?
C32 C31 C41 125.6(3) . . ?
C35 C31 Ti2 72.13(15) . . ?
C32 C31 Ti2 73.16(15) . . ?
C41 C31 Ti2 121.17(19) . . ?
O2 C3 C2 109.1(2) . . ?
O2 C3 H3A 109.9 . . ?
C2 C3 H3A 109.9 . . ?
O2 C3 H3B 109.9 . . ?
C2 C3 H3B 109.9 . . ?
H3A C3 H3B 108.3 . . ?
C33 C34 C35 108.1(2) . . ?
C33 C34 C44 124.9(3) . . ?
C35 C34 C44 127.0(3) . . ?
C33 C34 Ti2 74.35(16) . . ?
C35 C34 Ti2 72.05(15) . . ?
C44 C34 Ti2 120.84(19) . . ?
C14 C13 C12 108.2(3) . . ?
C14 C13 C23 127.0(3) . . ?
C12 C13 C23 124.8(3) . . ?
C14 C13 Ti1 71.76(16) . . ?
C12 C13 Ti1 74.17(16) . . ?
C23 C13 Ti1 120.3(2) . . ?
O1 C2 C3 112.1(2) . . ?
O1 C2 H2A 109.2 . . ?
C3 C2 H2A 109.2 . . ?
O1 C2 H2B 109.2 . . ?
C3 C2 H2B 109.2 . . ?
H2A C2 H2B 107.9 . . ?
O2 C4 C1 111.9(2) . 3_855 ?
O2 C4 H4A 109.2 . . ?
C1 C4 H4A 109.2 3_855 . ?
O2 C4 H4B 109.2 . . ?
C1 C4 H4B 109.2 3_855 . ?
H4A C4 H4B 107.9 . . ?
C34 C33 C32 108.3(2) . . ?
C34 C33 C43 125.7(3) . . ?
C32 C33 C43 125.9(3) . . ?
C34 C33 Ti2 71.75(15) . . ?
C32 C33 Ti2 72.27(15) . . ?
C43 C33 Ti2 123.2(2) . . ?
C31 C41 H41A 109.5 . . ?
C31 C41 H41B 109.5 . . ?
H41A C41 H41B 109.5 . . ?
C31 C41 H41C 109.5 . . ?
H41A C41 H41C 109.5 . . ?
H41B C41 H41C 109.5 . . ?
C33 C32 C31 107.7(2) . . ?
C33 C32 C42 125.1(3) . . ?
C31 C32 C42 127.2(3) . . ?
C33 C32 Ti2 73.67(15) . . ?
C31 C32 Ti2 72.29(15) . . ?
C42 C32 Ti2 121.7(2) . . ?
C11 C15 C14 108.1(3) . . ?
C11 C15 C25 125.6(3) . . ?
C14 C15 C25 126.3(3) . . ?
C11 C15 Ti1 73.97(16) . . ?
C14 C15 Ti1 71.43(16) . . ?
C25 C15 Ti1 120.5(2) . . ?
C15 C25 H25A 109.5 . . ?
C15 C25 H25B 109.5 . . ?
H25A C25 H25B 109.5 . . ?
C15 C25 H25C 109.5 . . ?
H25A C25 H25C 109.5 . . ?
H25B C25 H25C 109.5 . . ?
C32 C42 H42A 109.5 . . ?
C32 C42 H42B 109.5 . . ?
H42A C42 H42B 109.5 . . ?
C32 C42 H42C 109.5 . . ?
H42A C42 H42C 109.5 . . ?
H42B C42 H42C 109.5 . . ?
C11 C12 C13 107.8(3) . . ?
C11 C12 C22 125.9(3) . . ?
C13 C12 C22 126.3(3) . . ?
C11 C12 Ti1 73.00(16) . . ?
C13 C12 Ti1 71.32(16) . . ?
C22 C12 Ti1 122.2(2) . . ?
C13 C14 C15 107.6(3) . . ?
C13 C14 C24 126.7(3) . . ?
C15 C14 C24 125.7(3) . . ?
C13 C14 Ti1 73.31(16) . . ?
C15 C14 Ti1 73.69(16) . . ?
C24 C14 Ti1 119.5(2) . . ?
O1 C1 C4 110.4(3) . 3_855 ?
O1 C1 H1A 109.6 . . ?
C4 C1 H1A 109.6 3_855 . ?
O1 C1 H1B 109.6 . . ?
C4 C1 H1B 109.6 3_855 . ?
H1A C1 H1B 108.1 . . ?
F7 Li F5 128.1(2) . 3_755 ?
F7 Li F1 112.5(2) . 3_755 ?
F5 Li F1 86.4(2) 3_755 3_755 ?
F7 Li O2 107.6(2) . . ?
F5 Li O2 111.7(2) 3_755 . ?
F1 Li O2 107.5(2) 3_755 . ?
F7 Li Ti1 131.6(2) . 3_755 ?
F5 Li Ti1 49.03(11) 3_755 3_755 ?
F1 Li Ti1 37.41(10) 3_755 3_755 ?
O2 Li Ti1 117.00(19) . 3_755 ?
C11 C21 H21A 109.5 . . ?
C11 C21 H21B 109.5 . . ?
H21A C21 H21B 109.5 . . ?
C11 C21 H21C 109.5 . . ?
H21A C21 H21C 109.5 . . ?
H21B C21 H21C 109.5 . . ?
C34 C44 H44A 109.5 . . ?
C34 C44 H44B 109.5 . . ?
H44A C44 H44B 109.5 . . ?
C34 C44 H44C 109.5 . . ?
H44A C44 H44C 109.5 . . ?
H44B C44 H44C 109.5 . . ?
C14 C24 H24A 109.5 . . ?
C14 C24 H24B 109.5 . . ?
H24A C24 H24B 109.5 . . ?
C14 C24 H24C 109.5 . . ?
H24A C24 H24C 109.5 . . ?
H24B C24 H24C 109.5 . . ?
C12 C22 H22A 109.5 . . ?
C12 C22 H22B 109.5 . . ?
H22A C22 H22B 109.5 . . ?
C12 C22 H22C 109.5 . . ?
H22A C22 H22C 109.5 . . ?
H22B C22 H22C 109.5 . . ?
C33 C43 H43A 109.5 . . ?
C33 C43 H43B 109.5 . . ?
H43A C43 H43B 109.5 . . ?
C33 C43 H43C 109.5 . . ?
H43A C43 H43C 109.5 . . ?
H43B C43 H43C 109.5 . . ?
C13 C23 H23A 109.5 . . ?
C13 C23 H23B 109.5 . . ?
H23A C23 H23B 109.5 . . ?
C13 C23 H23C 109.5 . . ?
H23A C23 H23C 109.5 . . ?
H23B C23 H23C 109.5 . . ?
C35 C45 H45A 109.5 . . ?
C35 C45 H45B 109.5 . . ?
H45A C45 H45B 109.5 . . ?
C35 C45 H45C 109.5 . . ?
H45A C45 H45C 109.5 . . ?
H45B C45 H45C 109.5 . . ?
O3 C5 C8 110.6(4) . 3_665 ?
O3 C5 H5A 109.5 . . ?
C8 C5 H5A 109.5 3_665 . ?
O3 C5 H5B 109.5 . . ?
C8 C5 H5B 109.5 3_665 . ?
H5A C5 H5B 108.1 . . ?
C7 O4 C8 110.8(4) . . ?
O4 C8 C5 107.7(4) . 3_665 ?
O4 C8 H8A 110.2 . . ?
C5 C8 H8A 110.2 3_665 . ?
O4 C8 H8B 110.2 . . ?
C5 C8 H8B 110.2 3_665 . ?
H8A C8 H8B 108.5 . . ?
C5 O3 C6 110.5(3) . . ?
O4 C7 C6 114.7(3) . . ?
O4 C7 H7A 108.6 . . ?
C6 C7 H7A 108.6 . . ?
O4 C7 H7B 108.6 . . ?
C6 C7 H7B 108.6 . . ?
H7A C7 H7B 107.6 . . ?
C7 C6 O3 103.8(4) . . ?
C7 C6 H6A 111.0 . . ?
O3 C6 H6A 111.0 . . ?
C7 C6 H6B 111.0 . . ?
O3 C6 H6B 111.0 . . ?
H6A C6 H6B 109.0 . . ?

loop_
_geom_bond_atom_site_label_1
_geom_bond_atom_site_label_2
_geom_bond_distance
_geom_bond_site_symmetry_2
_geom_bond_publ_flag
Ti1 F2 1.8439(16) . ?
Ti1 F1 1.8937(15) . ?
Ti1 F3 1.9588(15) . ?
Ti1 F4 2.0162(15) . ?
Ti1 F5 2.2735(15) . ?
Ti1 C14 2.352(3) . ?
Ti1 C13 2.372(3) . ?
Ti1 C15 2.381(3) . ?
Ti1 C12 2.409(3) . ?
Ti1 C11 2.410(3) . ?
Ti1 Li 3.007(4) 3_755 ?
Ti1 Ti2 3.0677(6) . ?
Ti2 F6 1.8382(16) . ?
Ti2 F7 1.8912(15) . ?
Ti2 F5 2.0112(15) . ?
Ti2 F4 2.0329(15) . ?
Ti2 F3 2.1466(15) . ?
Ti2 C35 2.377(3) . ?
Ti2 C34 2.392(3) . ?
Ti2 C31 2.396(3) . ?
Ti2 C32 2.407(3) . ?
Ti2 C33 2.425(3) . ?
F7 Li 1.799(5) . ?
F1 Li 1.891(5) 3_755 ?
F5 Li 1.862(5) 3_755 ?
O2 C3 1.431(3) . ?
O2 C4 1.436(3) . ?
O2 Li 1.991(5) . ?
O1 C1 1.419(3) . ?
O1 C2 1.430(3) . ?
C35 C31 1.409(4) . ?
C35 C34 1.426(4) . ?
C35 C45 1.492(4) . ?
C11 C12 1.412(4) . ?
C11 C15 1.412(4) . ?
C11 C21 1.498(4) . ?
C31 C32 1.426(4) . ?
C31 C41 1.500(4) . ?
C3 C2 1.502(4) . ?
C3 H3A 0.9900 . ?
C3 H3B 0.9900 . ?
C34 C33 1.405(4) . ?
C34 C44 1.498(4) . ?
C13 C14 1.418(4) . ?
C13 C12 1.419(5) . ?
C13 C23 1.502(4) . ?
C2 H2A 0.9900 . ?
C2 H2B 0.9900 . ?
C4 C1 1.497(4) 3_855 ?
C4 H4A 0.9900 . ?
C4 H4B 0.9900 . ?
C33 C32 1.415(4) . ?
C33 C43 1.493(4) . ?
C41 H41A 0.9800 . ?
C41 H41B 0.9800 . ?
C41 H41C 0.9800 . ?
C32 C42 1.495(4) . ?
C15 C14 1.419(4) . ?
C15 C25 1.498(4) . ?
C25 H25A 0.9800 . ?
C25 H25B 0.9800 . ?
C25 H25C 0.9800 . ?
C42 H42A 0.9800 . ?
C42 H42B 0.9800 . ?
C42 H42C 0.9800 . ?
C12 C22 1.497(5) . ?
C14 C24 1.494(5) . ?
C1 C4 1.497(4) 3_855 ?
C1 H1A 0.9900 . ?
C1 H1B 0.9900 . ?
Li F5 1.862(5) 3_755 ?
Li F1 1.891(5) 3_755 ?
Li Ti1 3.007(4) 3_755 ?
C21 H21A 0.9800 . ?
C21 H21B 0.9800 . ?
C21 H21C 0.9800 . ?
C44 H44A 0.9800 . ?
C44 H44B 0.9800 . ?
C44 H44C 0.9800 . ?
C24 H24A 0.9800 . ?
C24 H24B 0.9800 . ?
C24 H24C 0.9800 . ?
C22 H22A 0.9800 . ?
C22 H22B 0.9800 . ?
C22 H22C 0.9800 . ?
C43 H43A 0.9800 . ?
C43 H43B 0.9800 . ?
C43 H43C 0.9800 . ?
C23 H23A 0.9800 . ?
C23 H23B 0.9800 . ?
C23 H23C 0.9800 . ?
C45 H45A 0.9800 . ?
C45 H45B 0.9800 . ?
C45 H45C 0.9800 . ?
C5 O3 1.415(5) . ?
C5 C8 1.526(6) 3_665 ?
C5 H5A 0.9900 . ?
C5 H5B 0.9900 . ?
O4 C7 1.404(5) . ?
O4 C8 1.419(5) . ?
C8 C5 1.526(6) 3_665 ?
C8 H8A 0.9900 . ?
C8 H8B 0.9900 . ?
O3 C6 1.500(5) . ?
C7 C6 1.500(6) . ?
C7 H7A 0.9900 . ?
C7 H7B 0.9900 . ?
C6 H6A 0.9900 . ?
C6 H6B 0.9900 . ?
